data_4036904
loop_
_publ_author_name
'Clark, Andrew J.'
'Curran, Dennis P.'
'Fox, David J.'
'Ghelfi, Franco'
'Guy, Collette S.'
'Hay, Benjamin'
'James, Natalie'
'Phillips, Jessica M.'
'Roncaglia, Fabrizio'
'Sellars, Philip B.'
'Wilson, Paul'
'Zhang, Hanmo'

_publ_section_title
;
 Axially Chiral Enamides: Substituent Effects, Rotation Barriers, and
 Implications for their Cyclization Reactions.
;
_journal_issue 13
_journal_name_full 'The Journal of organic chemistry'
_journal_page_first 5547
_journal_page_last 5565
_journal_paper_doi 10.1021/acs.joc.6b00889
_journal_volume 81
_journal_year 2016
_chemical_formula_moiety 'C19 H20 Br N O'
_chemical_formula_sum 'C19 H20 Br N O'
_chemical_formula_weight 358.27
_space_group_crystal_system orthorhombic
_space_group_IT_number 60
_space_group_name_Hall '-P 2n 2ab'
_space_group_name_H-M_alt 'P b c n'
_atom_sites_solution_hydrogens geom
_atom_sites_solution_primary direct
_atom_sites_solution_secondary difmap
_audit_creation_date 2016-04-21
_audit_creation_method
;
Olex2 1.2
(compiled 2016.02.16 svn.r3265 for OlexSys, GUI svn.r5155)
;
_cell_angle_alpha 90.00
_cell_angle_beta 90.00
_cell_angle_gamma 90.00
_cell_formula_units_Z 8
_cell_length_a 15.6449(2)
_cell_length_b 9.02047(12)
_cell_length_c 23.2833(3)
_cell_measurement_reflns_used 13692
_cell_measurement_temperature 100(2)
_cell_measurement_theta_max 31.3078
_cell_measurement_theta_min 3.1311
_cell_volume 3285.84(7)
_computing_cell_refinement
;
CrysAlisPro, Oxford Diffraction Ltd.,
Version 1.171.34.40 (release 27-08-2010 CrysAlis171 .NET)
(compiled Aug 27 2010,11:50:40)
;
_computing_data_collection
;
CrysAlisPro, Oxford Diffraction Ltd.,
Version 1.171.34.40 (release 27-08-2010 CrysAlis171 .NET)
(compiled Aug 27 2010,11:50:40)
;
_computing_data_reduction
;
CrysAlisPro, Oxford Diffraction Ltd.,
Version 1.171.34.40 (release 27-08-2010 CrysAlis171 .NET)
(compiled Aug 27 2010,11:50:40)
;
_computing_molecular_graphics 'Olex2 (Dolomanov et al., 2009)'
_computing_publication_material 'Olex2 (Dolomanov et al., 2009)'
_computing_structure_refinement 'ShelXH-1997 (Sheldrick, 2008)'
_computing_structure_solution 'ShelXS (Sheldrick, 2008)'
_diffrn_ambient_temperature 100(2)
_diffrn_detector_area_resol_mean 10.2833
_diffrn_measured_fraction_theta_full 0.998
_diffrn_measured_fraction_theta_max 0.954
_diffrn_measurement_details
;
#__ type_ start__ end____ width___ exp.time_
  1 omega   46.00   95.00   1.0000   50.0000
omega____ theta____ kappa____ phi______ frames
    -       16.3155   77.0000  120.0000 49

#__ type_ start__ end____ width___ exp.time_
  2 omega  -53.00   42.00   1.0000   50.0000
omega____ theta____ kappa____ phi______ frames
    -       16.3155  -38.0000 -150.0000 95

#__ type_ start__ end____ width___ exp.time_
  3 omega    3.00   83.00   1.0000   50.0000
omega____ theta____ kappa____ phi______ frames
    -       16.3155   38.0000   30.0000 80

#__ type_ start__ end____ width___ exp.time_
  4 omega    3.00   53.00   1.0000   50.0000
omega____ theta____ kappa____ phi______ frames
    -       16.3155   38.0000 -120.0000 50

#__ type_ start__ end____ width___ exp.time_
  5 omega    4.00   29.00   1.0000   50.0000
omega____ theta____ kappa____ phi______ frames
    -       16.3155   38.0000  120.0000 25

#__ type_ start__ end____ width___ exp.time_
  6 omega  -56.00   43.00   1.0000   50.0000
omega____ theta____ kappa____ phi______ frames
    -       16.3155  -38.0000   30.0000 99
;
_diffrn_measurement_device_type 'Xcalibur, Ruby, Gemini'
_diffrn_measurement_method '\w scans'
_diffrn_orient_matrix_UB_11 -0.0106426000
_diffrn_orient_matrix_UB_12 -0.0583495000
_diffrn_orient_matrix_UB_13 0.0191197000
_diffrn_orient_matrix_UB_21 0.0432764000
_diffrn_orient_matrix_UB_22 -0.0042300000
_diffrn_orient_matrix_UB_23 0.0089442000
_diffrn_orient_matrix_UB_31 -0.0083477000
_diffrn_orient_matrix_UB_32 0.0525574000
_diffrn_orient_matrix_UB_33 0.0219561000
_diffrn_radiation_monochromator graphite
_diffrn_radiation_type MoK\a
_diffrn_radiation_wavelength 0.71073
_diffrn_reflns_av_R_equivalents 0.0298
_diffrn_reflns_av_unetI/netI 0.0205
_diffrn_reflns_limit_h_max 22
_diffrn_reflns_limit_h_min -22
_diffrn_reflns_limit_k_max 12
_diffrn_reflns_limit_k_min -12
_diffrn_reflns_limit_l_max 33
_diffrn_reflns_limit_l_min -33
_diffrn_reflns_number 35796
_diffrn_reflns_theta_full 26.00
_diffrn_reflns_theta_max 31.38
_diffrn_reflns_theta_min 3.14
_diffrn_source 'Enhance (Mo) X-ray Source'
_exptl_absorpt_coefficient_mu 2.504
_exptl_absorpt_correction_T_max 1.00000
_exptl_absorpt_correction_T_min 0.64682
_exptl_absorpt_correction_type multi-scan
_exptl_absorpt_process_details
;
CrysAlisPro, Oxford Diffraction Ltd.,
Version 1.171.34.40 (release 27-08-2010 CrysAlis171 .NET)
(compiled Aug 27 2010,11:50:40)
Empirical absorption correction using spherical harmonics,
 implemented in SCALE3 ABSPACK scaling algorithm.
;
_exptl_crystal_colour colourless
_exptl_crystal_colour_primary colourless
_exptl_crystal_density_diffrn 1.448
_exptl_crystal_density_method 'not measured'
_exptl_crystal_description block
_exptl_crystal_F_000 1472
_exptl_crystal_size_max 0.3
_exptl_crystal_size_mid 0.3
_exptl_crystal_size_min 0.08
_refine_diff_density_max 0.481
_refine_diff_density_min -0.436
_refine_diff_density_rms 0.064
_refine_ls_extinction_method none
_refine_ls_goodness_of_fit_ref 1.053
_refine_ls_hydrogen_treatment constr
_refine_ls_matrix_type full
_refine_ls_number_parameters 202
_refine_ls_number_reflns 5161
_refine_ls_number_restraints 0
_refine_ls_restrained_S_all 1.053
_refine_ls_R_factor_all 0.0464
_refine_ls_R_factor_gt 0.0336
_refine_ls_shift/su_max 0.001
_refine_ls_shift/su_mean 0.000
_refine_ls_structure_factor_coef Fsqd
_refine_ls_weighting_details 'calc w=1/[\s^2^(Fo^2^)+(0.0337P)^2^+2.1190P] where P=(Fo^2^+2Fc^2^)/3'
_refine_ls_weighting_scheme calc
_refine_ls_wR_factor_gt 0.0734
_refine_ls_wR_factor_ref 0.0780
_reflns_number_gt 4239
_reflns_number_total 5161
_reflns_threshold_expression >2sigma(I)
_cod_data_source_file jo6b00889_si_002.cif
_cod_data_source_block cg3
_cod_original_cell_volume 3285.85(7)
_cod_database_code 4036904
_chemical_oxdiff_formula 'C20 H20 N2 O2 Br'
_reflns_odcompleteness_completeness 99.72
_reflns_odcompleteness_iscentric 1
_reflns_odcompleteness_theta 28.98
_olex2_refinement_description
;
1. Fixed Uiso
 At 1.2 times of:
  All C(H) groups, All C(H,H) groups
 At 1.5 times of:
  All C(H,H,H) groups
2.a Secondary CH2 refined with riding coordinates:
 C8(H8A,H8B)
2.b Aromatic/amide H refined with riding coordinates:
 C3(H3), C4(H4), C5(H5), C6(H6), C12(H12), C13(H13), C14(H14), C15(H15),
 C16(H16)
2.c Idealised Me refined as rotating group:
 C11(H11A,H11B,H11C), C20(H20A,H20B,H20C), C21(H21A,H21B,H21C)
;
_olex2_submission_special_instructions 'No special instructions were received'

loop_
_space_group_symop_id
_space_group_symop_operation_xyz
1 'x, y, z'
2 '-x+1/2, -y+1/2, z+1/2'
3 '-x, y, -z+1/2'
4 'x+1/2, -y+1/2, -z'
5 '-x, -y, -z'
6 'x-1/2, y-1/2, -z-1/2'
7 'x, -y, z-1/2'
8 '-x-1/2, y-1/2, z'

loop_
_atom_site_label
_atom_site_type_symbol
_atom_site_fract_x
_atom_site_fract_y
_atom_site_fract_z
_atom_site_U_iso_or_equiv
_atom_site_adp_type
_atom_site_occupancy
_atom_site_calc_flag
_atom_site_refinement_flags_posn
Br1 Br 0.078828(10) 0.749932(18) 0.185595(7) 0.02269(6) Uani 1 d .
C2 C -0.02730(10) 0.74204(16) 0.14559(6) 0.0160(3) Uani 1 d .
C3 C -0.05874(11) 0.87442(17) 0.12343(7) 0.0209(3) Uani 1 d .
H3 H -0.0271 0.9636 0.1280 0.025 Uiso 1 calc R
C4 C -0.13633(11) 0.87591(18) 0.09471(7) 0.0215(3) Uani 1 d .
H4 H -0.1580 0.9660 0.0794 0.026 Uiso 1 calc R
C5 C -0.18239(10) 0.74513(17) 0.08836(7) 0.0199(3) Uani 1 d .
H5 H -0.2359 0.7456 0.0690 0.024 Uiso 1 calc R
C6 C -0.14964(9) 0.61343(17) 0.11048(6) 0.0153(3) Uani 1 d .
H6 H -0.1813 0.5244 0.1057 0.018 Uiso 1 calc R
C7 C -0.07150(9) 0.60837(16) 0.13949(6) 0.0127(3) Uani 1 d .
C8 C -0.03914(9) 0.46171(15) 0.16240(6) 0.0132(3) Uani 1 d .
H8A H -0.0053 0.4798 0.1976 0.016 Uiso 1 calc R
H8B H -0.0886 0.3989 0.1730 0.016 Uiso 1 calc R
N9 N 0.01428(7) 0.38163(13) 0.12042(5) 0.0119(2) Uani 1 d .
O10 O -0.10295(7) 0.27040(12) 0.08297(5) 0.0178(2) Uani 1 d .
C10 C -0.02469(9) 0.28488(15) 0.08368(6) 0.0132(3) Uani 1 d .
C11 C 0.03153(10) 0.19648(18) 0.04362(6) 0.0185(3) Uani 1 d .
H11A H -0.0023 0.1180 0.0255 0.028 Uiso 1 calc GR
H11B H 0.0785 0.1519 0.0654 0.028 Uiso 1 calc GR
H11C H 0.0549 0.2621 0.0140 0.028 Uiso 1 calc GR
C12 C 0.09611(9) 0.18926(16) 0.20037(6) 0.0143(3) Uani 1 d .
H12 H 0.0496 0.1493 0.1792 0.017 Uiso 1 calc R
C13 C 0.12171(9) 0.12029(16) 0.25072(6) 0.0150(3) Uani 1 d .
H13 H 0.0929 0.0339 0.2637 0.018 Uiso 1 calc R
C14 C 0.18944(9) 0.17733(16) 0.28220(6) 0.0158(3) Uani 1 d .
H14 H 0.2074 0.1298 0.3165 0.019 Uiso 1 calc R
C15 C 0.23085(9) 0.30431(17) 0.26320(6) 0.0158(3) Uani 1 d .
H15 H 0.2774 0.3435 0.2846 0.019 Uiso 1 calc R
C16 C 0.20461(9) 0.37465(16) 0.21293(6) 0.0146(3) Uani 1 d .
H16 H 0.2326 0.4628 0.2009 0.018 Uiso 1 calc R
C17 C 0.13750(9) 0.31693(15) 0.17992(6) 0.0121(2) Uani 1 d .
C18 C 0.10608(9) 0.39070(15) 0.12673(6) 0.0121(2) Uani 1 d .
C19 C 0.15303(9) 0.46290(16) 0.08776(6) 0.0150(3) Uani 1 d .
C20 C 0.24938(10) 0.4644(2) 0.08736(7) 0.0238(3) Uani 1 d .
H20A H 0.2709 0.3827 0.1110 0.036 Uiso 1 calc GR
H20B H 0.2699 0.5588 0.1029 0.036 Uiso 1 calc GR
H20C H 0.2700 0.4526 0.0479 0.036 Uiso 1 calc GR
C21 C 0.11397(10) 0.55109(18) 0.03971(6) 0.0197(3) Uani 1 d .
H21A H 0.0518 0.5540 0.0445 0.030 Uiso 1 calc GR
H21B H 0.1280 0.5045 0.0029 0.030 Uiso 1 calc GR
H21C H 0.1367 0.6523 0.0404 0.030 Uiso 1 calc GR

loop_
_atom_site_aniso_label
_atom_site_aniso_U_11
_atom_site_aniso_U_22
_atom_site_aniso_U_33
_atom_site_aniso_U_23
_atom_site_aniso_U_13
_atom_site_aniso_U_12
Br1 0.01753(9) 0.02291(9) 0.02762(9) -0.00877(6) -0.00149(6) -0.00636(6)
C2 0.0145(6) 0.0177(7) 0.0160(6) -0.0040(5) 0.0030(5) -0.0023(5)
C3 0.0268(8) 0.0153(7) 0.0205(7) -0.0033(6) 0.0089(6) -0.0022(6)
C4 0.0269(8) 0.0175(7) 0.0201(7) 0.0015(6) 0.0073(6) 0.0069(6)
C5 0.0164(7) 0.0246(8) 0.0187(7) -0.0008(6) 0.0033(5) 0.0062(6)
C6 0.0122(6) 0.0175(7) 0.0162(6) -0.0031(5) 0.0030(5) 0.0004(5)
C7 0.0130(6) 0.0137(6) 0.0114(6) -0.0020(5) 0.0045(5) -0.0006(5)
C8 0.0130(6) 0.0152(6) 0.0115(6) -0.0009(5) 0.0014(5) -0.0013(5)
N9 0.0103(5) 0.0137(5) 0.0117(5) -0.0008(4) -0.0004(4) -0.0001(4)
O10 0.0149(5) 0.0198(5) 0.0188(5) -0.0013(4) -0.0023(4) -0.0036(4)
C10 0.0154(6) 0.0124(6) 0.0117(6) 0.0016(5) -0.0020(5) -0.0007(5)
C11 0.0200(7) 0.0184(7) 0.0172(6) -0.0053(6) -0.0002(6) 0.0008(6)
C12 0.0140(6) 0.0136(6) 0.0155(6) -0.0004(5) -0.0022(5) -0.0013(5)
C13 0.0173(7) 0.0124(6) 0.0153(6) 0.0009(5) 0.0004(5) 0.0006(5)
C14 0.0172(7) 0.0168(7) 0.0134(6) 0.0003(5) -0.0006(5) 0.0056(5)
C15 0.0123(6) 0.0194(7) 0.0156(6) -0.0024(5) -0.0032(5) 0.0009(5)
C16 0.0123(6) 0.0173(7) 0.0143(6) -0.0001(5) 0.0002(5) -0.0019(5)
C17 0.0109(6) 0.0131(6) 0.0122(6) -0.0003(5) 0.0009(5) 0.0011(5)
C18 0.0110(6) 0.0131(6) 0.0124(6) -0.0014(5) -0.0016(5) 0.0000(5)
C19 0.0140(6) 0.0182(7) 0.0129(6) 0.0002(5) -0.0003(5) -0.0011(5)
C20 0.0155(7) 0.0353(9) 0.0206(7) 0.0054(7) 0.0036(6) -0.0037(7)
C21 0.0229(7) 0.0226(7) 0.0137(6) 0.0047(6) -0.0006(6) -0.0020(6)

loop_
_atom_type_symbol
_atom_type_description
_atom_type_scat_dispersion_real
_atom_type_scat_dispersion_imag
_atom_type_scat_source
C C 0.0033 0.0016 'International Tables Vol C Tables 4.2.6.8 and 6.1.1.4'
H H 0.0000 0.0000 'International Tables Vol C Tables 4.2.6.8 and 6.1.1.4'
N N 0.0061 0.0033 'International Tables Vol C Tables 4.2.6.8 and 6.1.1.4'
O O 0.0106 0.0060 'International Tables Vol C Tables 4.2.6.8 and 6.1.1.4'
Br Br -0.2901 2.4595 'International Tables Vol C Tables 4.2.6.8 and 6.1.1.4'

loop_
_geom_angle_atom_site_label_1
_geom_angle_atom_site_label_2
_geom_angle_atom_site_label_3
_geom_angle
C3 C2 Br1 117.24(11)
C3 C2 C7 121.88(14)
C7 C2 Br1 120.88(11)
C2 C3 H3 120.1
C4 C3 C2 119.81(15)
C4 C3 H3 120.1
C3 C4 H4 120.1
C3 C4 C5 119.81(14)
C5 C4 H4 120.1
C4 C5 H5 120.2
C4 C5 C6 119.59(15)
C6 C5 H5 120.2
C5 C6 H6 119.0
C5 C6 C7 121.90(14)
C7 C6 H6 119.0
C2 C7 C6 117.00(13)
C2 C7 C8 123.57(12)
C6 C7 C8 119.43(12)
C7 C8 H8A 109.1
C7 C8 H8B 109.1
H8A C8 H8B 107.8
N9 C8 C7 112.58(11)
N9 C8 H8A 109.1
N9 C8 H8B 109.1
C10 N9 C8 118.37(11)
C10 N9 C18 122.91(12)
C18 N9 C8 117.88(11)
N9 C10 C11 117.68(12)
O10 C10 N9 121.34(13)
O10 C10 C11 120.98(13)
C10 C11 H11A 109.5
C10 C11 H11B 109.5
C10 C11 H11C 109.5
H11A C11 H11B 109.5
H11A C11 H11C 109.5
H11B C11 H11C 109.5
C13 C12 H12 119.3
C13 C12 C17 121.43(13)
C17 C12 H12 119.3
C12 C13 H13 120.0
C12 C13 C14 120.06(13)
C14 C13 H13 120.0
C13 C14 H14 120.2
C13 C14 C15 119.62(13)
C15 C14 H14 120.2
C14 C15 H15 119.8
C14 C15 C16 120.38(13)
C16 C15 H15 119.8
C15 C16 H16 119.6
C15 C16 C17 120.82(13)
C17 C16 H16 119.6
C12 C17 C18 119.74(12)
C16 C17 C12 117.66(13)
C16 C17 C18 122.50(13)
N9 C18 C17 112.78(11)
C19 C18 N9 120.28(12)
C19 C18 C17 126.92(13)
C18 C19 C20 123.92(13)
C18 C19 C21 122.67(13)
C21 C19 C20 113.41(13)
C19 C20 H20A 109.5
C19 C20 H20B 109.5
C19 C20 H20C 109.5
H20A C20 H20B 109.5
H20A C20 H20C 109.5
H20B C20 H20C 109.5
C19 C21 H21A 109.5
C19 C21 H21B 109.5
C19 C21 H21C 109.5
H21A C21 H21B 109.5
H21A C21 H21C 109.5
H21B C21 H21C 109.5

loop_
_geom_bond_atom_site_label_1
_geom_bond_atom_site_label_2
_geom_bond_distance
Br1 C2 1.9050(15)
C2 C3 1.391(2)
C2 C7 1.3973(19)
C3 H3 0.9500
C3 C4 1.386(2)
C4 H4 0.9500
C4 C5 1.390(2)
C5 H5 0.9500
C5 C6 1.393(2)
C6 H6 0.9500
C6 C7 1.397(2)
C7 C8 1.514(2)
C8 H8A 0.9900
C8 H8B 0.9900
C8 N9 1.4750(17)
N9 C10 1.3655(18)
N9 C18 1.4460(17)
O10 C10 1.2315(18)
C10 C11 1.510(2)
C11 H11A 0.9800
C11 H11B 0.9800
C11 H11C 0.9800
C12 H12 0.9500
C12 C13 1.386(2)
C12 C17 1.404(2)
C13 H13 0.9500
C13 C14 1.387(2)
C14 H14 0.9500
C14 C15 1.388(2)
C15 H15 0.9500
C15 C16 1.393(2)
C16 H16 0.9500
C16 C17 1.4016(19)
C17 C18 1.4893(18)
C18 C19 1.3368(19)
C19 C20 1.508(2)
C19 C21 1.503(2)
C20 H20A 0.9800
C20 H20B 0.9800
C20 H20C 0.9800
C21 H21A 0.9800
C21 H21B 0.9800
C21 H21C 0.9800

loop_
_geom_torsion_atom_site_label_1
_geom_torsion_atom_site_label_2
_geom_torsion_atom_site_label_3
_geom_torsion_atom_site_label_4
_geom_torsion
Br1 C2 C3 C4 -178.97(11)
Br1 C2 C7 C6 178.79(10)
Br1 C2 C7 C8 -1.24(19)
C2 C3 C4 C5 0.2(2)
C2 C7 C8 N9 -89.79(16)
C3 C2 C7 C6 -0.6(2)
C3 C2 C7 C8 179.35(13)
C3 C4 C5 C6 -0.6(2)
C4 C5 C6 C7 0.4(2)
C5 C6 C7 C2 0.2(2)
C5 C6 C7 C8 -179.81(13)
C6 C7 C8 N9 90.18(15)
C7 C2 C3 C4 0.5(2)
C7 C8 N9 C10 -90.43(15)
C7 C8 N9 C18 99.81(14)
C8 N9 C10 O10 4.20(19)
C8 N9 C10 C11 -176.10(12)
C8 N9 C18 C17 66.40(15)
C8 N9 C18 C19 -112.07(15)
N9 C18 C19 C20 -173.24(14)
N9 C18 C19 C21 6.7(2)
C10 N9 C18 C17 -102.86(14)
C10 N9 C18 C19 78.67(18)
C12 C13 C14 C15 0.5(2)
C12 C17 C18 N9 34.23(18)
C12 C17 C18 C19 -147.43(15)
C13 C12 C17 C16 -1.4(2)
C13 C12 C17 C18 -177.86(13)
C13 C14 C15 C16 0.2(2)
C14 C15 C16 C17 -1.5(2)
C15 C16 C17 C12 2.1(2)
C15 C16 C17 C18 178.44(13)
C16 C17 C18 N9 -142.01(13)
C16 C17 C18 C19 36.3(2)
C17 C12 C13 C14 0.1(2)
C17 C18 C19 C20 8.5(2)
C17 C18 C19 C21 -171.51(13)
C18 N9 C10 O10 173.41(13)
C18 N9 C10 C11 -6.89(19)
